data_8104733
loop_
_publ_author_name
'Xiong, Ying'
'Gao, Chuan'

_publ_section_title
;
 Crystal structure of
 N&#x2032;,N&#x2034;-((1E,1&#x2032;E)-((decane-1,10-diylbis(oxy))bis(2,1-phenylene))
 bis(methaneylylidene))di(isonicotinohydrazide), C36H40N6O4
;
_journal_issue 4
_journal_name_full 'Zeitschrift f\"ur Kristallographie - New Crystal Structures'
_journal_page_first 855
_journal_page_last 856
_journal_paper_doi 10.1515/ncrs-2021-0125
_journal_volume 236
_journal_year 2021
_chemical_formula_moiety 'C36 H40 N6 O4'
_chemical_formula_sum 'C36 H40 N6 O4'
_chemical_formula_weight 620.74
_space_group_crystal_system monoclinic
_space_group_IT_number 14
_space_group_name_Hall '-P 2ybc'
_space_group_name_H-M_alt 'P 1 21/c 1'
_atom_sites_solution_hydrogens geom
_cell_angle_alpha 90
_cell_angle_beta 103.56(2)
_cell_angle_gamma 90
_cell_formula_units_Z 2
_cell_length_a 11.094(6)
_cell_length_b 17.694(11)
_cell_length_c 8.698(5)
_cell_measurement_reflns_used 4222
_cell_measurement_temperature 273.15
_cell_measurement_theta_max 28.15
_cell_measurement_theta_min 2.21
_cell_volume 1659.8(17)
_computing_cell_refinement 'SAINT (Brucker, 2012)[2]'
_computing_data_collection 'APEX2 (Brucker, 2012)[2]'
_computing_data_reduction 'SAINT (Brucker, 2012)[2]'
_computing_molecular_graphics 'Diamond 4.0[4]'
_computing_publication_material 'Olex2 (Dolomanov et al., 2009)[1]'
_computing_structure_refinement 'ShelXL (Sheldrick, 2015)[3]'
_diffrn_ambient_temperature 273.15
_diffrn_measured_fraction_theta_full 1.000
_diffrn_measured_fraction_theta_max 1.000
_diffrn_measurement_device_type D8/APEX2
_diffrn_measurement_method 'phi and omega scans'
_diffrn_radiation_type MoK\a
_diffrn_radiation_wavelength 0.71073
_diffrn_reflns_av_R_equivalents 0.0814
_diffrn_reflns_av_unetI/netI 0.0337
_diffrn_reflns_Laue_measured_fraction_full 1.000
_diffrn_reflns_Laue_measured_fraction_max 1.000
_diffrn_reflns_limit_h_max 13
_diffrn_reflns_limit_h_min -13
_diffrn_reflns_limit_k_max 21
_diffrn_reflns_limit_k_min -21
_diffrn_reflns_limit_l_max 10
_diffrn_reflns_limit_l_min -10
_diffrn_reflns_number 30844
_diffrn_reflns_point_group_measured_fraction_full 1.000
_diffrn_reflns_point_group_measured_fraction_max 1.000
_diffrn_reflns_theta_full 24.994
_diffrn_reflns_theta_max 24.994
_diffrn_reflns_theta_min 2.211
_diffrn_standards_number 0
_exptl_absorpt_coefficient_mu 0.083
_exptl_absorpt_correction_T_max 0.7457
_exptl_absorpt_correction_T_min 0.6899
_exptl_absorpt_correction_type multi-scan
_exptl_crystal_colour colourless
_exptl_crystal_density_diffrn 1.242
_exptl_crystal_density_method 'not measured'
_exptl_crystal_description block
_exptl_crystal_F_000 660
_exptl_crystal_size_max 0.25
_exptl_crystal_size_mid 0.22
_exptl_crystal_size_min 0.20
_refine_diff_density_max 0.179
_refine_diff_density_min -0.179
_refine_diff_density_rms 0.039
_refine_ls_extinction_coef .
_refine_ls_extinction_method none
_refine_ls_goodness_of_fit_ref 1.094
_refine_ls_hydrogen_treatment constr
_refine_ls_matrix_type full
_refine_ls_number_parameters 208
_refine_ls_number_reflns 2926
_refine_ls_number_restraints 0
_refine_ls_restrained_S_all 1.094
_refine_ls_R_factor_all 0.0784
_refine_ls_R_factor_gt 0.0470
_refine_ls_shift/su_max 0.000
_refine_ls_shift/su_mean 0.000
_refine_ls_structure_factor_coef Fsqd
_refine_ls_weighting_details 'w=1/[\s^2^(Fo^2^)+(0.0633P)^2^+0.1883P] where P=(Fo^2^+2Fc^2^)/3'
_refine_ls_weighting_scheme calc
_refine_ls_wR_factor_gt 0.1219
_refine_ls_wR_factor_ref 0.1375
_reflns_Friedel_coverage 0.000
_reflns_Friedel_fraction_full .
_reflns_Friedel_fraction_max .
_reflns_number_gt 1983
_reflns_number_total 2926
_reflns_threshold_expression 'I > 2\s(I)'
_cod_data_source_file suppl_j_ncrs-2021-0125_suppl.cif
_cod_data_source_block a
_cod_original_cell_volume 1659.9(16)
_cod_database_code 8104733
_shelx_space_group_comment
;
The symmetry employed for this shelxl refinement is uniquely defined
by the following loop, which should always be used as a source of
symmetry information in preference to the above space-group names.
They are only intended as comments.
;
_shelx_estimated_absorpt_t_max 0.984
_shelx_estimated_absorpt_t_min 0.980
_olex2_refinement_description
;
1. Fixed Uiso
 At 1.2 times of:
  All C(H) groups, All C(H,H) groups, All N(H) groups
2.a Secondary CH2 refined with riding coordinates:
 C14(H14A,H14B), C18(H18A,H18B), C15(H15A,H15B), C17(H17A,H17B), C16(H16A,H16B)
2.b Aromatic/amide H refined with riding coordinates:
 N2(H2), C7(H7), C4(H4), C2(H2A), C9(H9), C12(H12), C5(H5), C10(H10), C11(H11),
  C1(H1)
;

loop_
_space_group_symop_operation_xyz
'x, y, z'
'-x, y+1/2, -z+1/2'
'-x, -y, -z'
'x, -y-1/2, z-1/2'

loop_
_atom_site_label
_atom_site_type_symbol
_atom_site_fract_x
_atom_site_fract_y
_atom_site_fract_z
_atom_site_U_iso_or_equiv
_atom_site_adp_type
_atom_site_occupancy
_atom_site_site_symmetry_order
_atom_site_calc_flag
_atom_site_refinement_flags_posn
_atom_site_refinement_flags_adp
_atom_site_refinement_flags_occupancy
_atom_site_disorder_assembly
_atom_site_disorder_group
C1 C 0.0084(2) 0.16008(15) 0.1557(4) 0.0806(8) Uani 1 1 d . . . . .
H1 H -0.071239 0.163079 0.091178 0.097 Uiso 1 1 calc R . . . .
C2 C 0.1064(2) 0.18228(13) 0.0925(3) 0.0678(6) Uani 1 1 d . . . . .
H2A H 0.092771 0.197627 -0.012384 0.081 Uiso 1 1 calc R . . . .
C3 C 0.22485(19) 0.18116(11) 0.1887(2) 0.0516(5) Uani 1 1 d . . . . .
C4 C 0.2390(2) 0.15567(12) 0.3411(3) 0.0600(6) Uani 1 1 d . . . . .
H4 H 0.317066 0.153934 0.409752 0.072 Uiso 1 1 calc R . . . .
C5 C 0.1352(3) 0.13264(14) 0.3908(3) 0.0776(7) Uani 1 1 d . . . . .
H5 H 0.146514 0.114368 0.493395 0.093 Uiso 1 1 calc R . . . .
C6 C 0.33254(19) 0.20559(11) 0.1242(2) 0.0512(5) Uani 1 1 d . . . . .
C7 C 0.58877(19) 0.31823(12) 0.2782(2) 0.0532(5) Uani 1 1 d . . . . .
H7 H 0.564944 0.330439 0.370833 0.064 Uiso 1 1 calc R . . . .
C8 C 0.70311(18) 0.35032(12) 0.2499(2) 0.0537(5) Uani 1 1 d . . . . .
C9 C 0.7602(2) 0.32037(14) 0.1379(3) 0.0697(7) Uani 1 1 d . . . . .
H9 H 0.726954 0.277761 0.080786 0.084 Uiso 1 1 calc R . . . .
C10 C 0.8667(2) 0.35349(17) 0.1101(3) 0.0820(8) Uani 1 1 d . . . . .
H10 H 0.904385 0.333250 0.034448 0.098 Uiso 1 1 calc R . . . .
C11 C 0.9159(2) 0.41611(17) 0.1946(3) 0.0785(7) Uani 1 1 d . . . . .
H11 H 0.986951 0.438267 0.175326 0.094 Uiso 1 1 calc R . . . .
C12 C 0.8623(2) 0.44654(14) 0.3070(3) 0.0696(6) Uani 1 1 d . . . . .
H12 H 0.896764 0.488946 0.363811 0.084 Uiso 1 1 calc R . . . .
C13 C 0.75605(18) 0.41364(13) 0.3356(2) 0.0562(5) Uani 1 1 d . . . . .
C14 C 0.7509(2) 0.49630(13) 0.5546(3) 0.0657(6) Uani 1 1 d . . . . .
H14A H 0.760950 0.543301 0.501521 0.079 Uiso 1 1 calc R . . . .
H14B H 0.831819 0.479380 0.613280 0.079 Uiso 1 1 calc R . . . .
C15 C 0.6654(2) 0.50723(13) 0.6638(3) 0.0664(6) Uani 1 1 d . . . . .
H15A H 0.584805 0.523297 0.602462 0.080 Uiso 1 1 calc R . . . .
H15B H 0.697894 0.547081 0.738637 0.080 Uiso 1 1 calc R . . . .
C16 C 0.6498(3) 0.43612(13) 0.7540(3) 0.0762(7) Uani 1 1 d . . . . .
H16A H 0.726171 0.426769 0.832536 0.091 Uiso 1 1 calc R . . . .
H16B H 0.636621 0.393841 0.680962 0.091 Uiso 1 1 calc R . . . .
C17 C 0.5431(2) 0.43894(14) 0.8367(3) 0.0741(7) Uani 1 1 d . . . . .
H17A H 0.466142 0.444668 0.757177 0.089 Uiso 1 1 calc R . . . .
H17B H 0.539445 0.390976 0.889436 0.089 Uiso 1 1 calc R . . . .
C18 C 0.5515(2) 0.50107(13) 0.9557(3) 0.0657(6) Uani 1 1 d . . . . .
H18A H 0.548821 0.549311 0.902034 0.079 Uiso 1 1 calc R . . . .
H18B H 0.630832 0.497592 1.031572 0.079 Uiso 1 1 calc R . . . .
N1 N 0.0205(2) 0.13490(13) 0.3016(3) 0.0849(7) Uani 1 1 d . . . . .
N2 N 0.41619(15) 0.24825(9) 0.22356(19) 0.0526(4) Uani 1 1 d . . . . .
H2 H 0.404775 0.259711 0.315175 0.063 Uiso 1 1 calc R . . . .
N3 N 0.52103(15) 0.27385(10) 0.1786(2) 0.0544(4) Uani 1 1 d . . . . .
O1 O 0.33980(14) 0.18754(8) -0.00953(17) 0.0646(4) Uani 1 1 d . . . . .
O2 O 0.69441(14) 0.44041(9) 0.44244(18) 0.0718(5) Uani 1 1 d . . . . .

loop_
_atom_site_aniso_label
_atom_site_aniso_U_11
_atom_site_aniso_U_22
_atom_site_aniso_U_33
_atom_site_aniso_U_23
_atom_site_aniso_U_13
_atom_site_aniso_U_12
O1 0.0817(11) 0.0693(10) 0.0520(8) -0.0070(7) 0.0344(8) -0.0113(8)
O2 0.0633(9) 0.0910(12) 0.0683(10) -0.0223(9) 0.0296(8) -0.0213(8)
N2 0.0568(10) 0.0602(10) 0.0505(10) -0.0038(8) 0.0321(8) -0.0095(8)
N3 0.0565(10) 0.0582(10) 0.0573(10) 0.0000(9) 0.0313(9) -0.0041(8)
C6 0.0594(12) 0.0487(12) 0.0529(12) 0.0027(10) 0.0283(10) 0.0014(9)
C3 0.0580(12) 0.0440(11) 0.0592(12) -0.0028(9) 0.0270(10) -0.0005(9)
N1 0.0723(15) 0.0877(16) 0.1090(18) -0.0080(14) 0.0501(14) -0.0122(12)
C8 0.0494(11) 0.0636(13) 0.0528(12) 0.0062(10) 0.0215(10) 0.0004(10)
C13 0.0484(11) 0.0731(14) 0.0518(12) 0.0075(11) 0.0208(10) -0.0009(10)
C7 0.0553(12) 0.0603(13) 0.0503(11) 0.0037(10) 0.0254(10) -0.0004(10)
C4 0.0633(13) 0.0632(13) 0.0626(13) 0.0024(10) 0.0333(11) -0.0034(10)
C14 0.0652(13) 0.0646(14) 0.0690(14) -0.0036(11) 0.0187(12) -0.0098(11)
C18 0.0743(15) 0.0671(15) 0.0587(13) -0.0013(11) 0.0217(11) 0.0000(12)
C2 0.0651(15) 0.0664(15) 0.0738(15) -0.0039(12) 0.0198(12) -0.0065(11)
C9 0.0628(14) 0.0801(16) 0.0759(16) -0.0074(12) 0.0359(12) -0.0022(12)
C15 0.0742(15) 0.0640(14) 0.0629(14) -0.0063(11) 0.0198(12) -0.0007(12)
C12 0.0596(14) 0.0839(17) 0.0686(14) 0.0037(12) 0.0217(12) -0.0129(12)
C5 0.0853(19) 0.0806(17) 0.0813(17) 0.0037(14) 0.0483(15) -0.0109(14)
C17 0.0880(17) 0.0698(15) 0.0709(15) -0.0038(12) 0.0312(14) -0.0055(13)
C10 0.0680(16) 0.108(2) 0.0850(18) -0.0016(16) 0.0477(14) 0.0012(15)
C11 0.0564(14) 0.102(2) 0.0866(18) 0.0057(16) 0.0357(13) -0.0112(14)
C1 0.0553(14) 0.0799(18) 0.107(2) -0.0129(16) 0.0210(14) -0.0085(12)
C16 0.0984(19) 0.0666(15) 0.0723(15) -0.0005(12) 0.0379(14) 0.0056(13)

loop_
_atom_type_symbol
_atom_type_description
_atom_type_scat_dispersion_real
_atom_type_scat_dispersion_imag
_atom_type_scat_source
C C 0.0033 0.0016 'International Tables Vol C Tables 4.2.6.8 and 6.1.1.4'
H H 0.0000 0.0000 'International Tables Vol C Tables 4.2.6.8 and 6.1.1.4'
N N 0.0061 0.0033 'International Tables Vol C Tables 4.2.6.8 and 6.1.1.4'
O O 0.0106 0.0060 'International Tables Vol C Tables 4.2.6.8 and 6.1.1.4'

loop_
_geom_angle_atom_site_label_1
_geom_angle_atom_site_label_2
_geom_angle_atom_site_label_3
_geom_angle
_geom_angle_site_symmetry_1
_geom_angle_site_symmetry_3
C13 O2 C14 119.81(17) . .
N3 N2 H2 120.0 . .
C6 N2 H2 120.0 . .
C6 N2 N3 120.05(16) . .
C7 N3 N2 114.12(16) . .
O1 C6 N2 124.59(18) . .
O1 C6 C3 121.03(19) . .
N2 C6 C3 114.38(17) . .
C4 C3 C6 122.4(2) . .
C4 C3 C2 117.8(2) . .
C2 C3 C6 119.85(19) . .
C1 N1 C5 116.1(2) . .
C13 C8 C7 119.62(18) . .
C9 C8 C13 118.54(19) . .
C9 C8 C7 121.8(2) . .
O2 C13 C8 115.32(17) . .
O2 C13 C12 124.0(2) . .
C12 C13 C8 120.6(2) . .
N3 C7 C8 121.37(18) . .
N3 C7 H7 119.3 . .
C8 C7 H7 119.3 . .
C3 C4 H4 120.6 . .
C3 C4 C5 118.9(2) . .
C5 C4 H4 120.6 . .
O2 C14 H14A 110.5 . .
O2 C14 H14B 110.5 . .
O2 C14 C15 106.23(17) . .
H14A C14 H14B 108.7 . .
C15 C14 H14A 110.5 . .
C15 C14 H14B 110.5 . .
C18 C18 H18A 108.9 3_667 .
C18 C18 H18B 108.9 3_667 .
H18A C18 H18B 107.7 . .
C17 C18 C18 113.5(2) . 3_667
C17 C18 H18A 108.9 . .
C17 C18 H18B 108.9 . .
C3 C2 H2A 120.7 . .
C3 C2 C1 118.6(2) . .
C1 C2 H2A 120.7 . .
C8 C9 H9 119.7 . .
C8 C9 C10 120.5(2) . .
C10 C9 H9 119.7 . .
C14 C15 H15A 109.1 . .
C14 C15 H15B 109.1 . .
C14 C15 C16 112.70(19) . .
H15A C15 H15B 107.8 . .
C16 C15 H15A 109.1 . .
C16 C15 H15B 109.1 . .
C13 C12 H12 120.2 . .
C11 C12 C13 119.5(2) . .
C11 C12 H12 120.2 . .
N1 C5 C4 124.3(2) . .
N1 C5 H5 117.9 . .
C4 C5 H5 117.9 . .
C18 C17 H17A 108.5 . .
C18 C17 H17B 108.5 . .
C18 C17 C16 114.9(2) . .
H17A C17 H17B 107.5 . .
C16 C17 H17A 108.5 . .
C16 C17 H17B 108.5 . .
C9 C10 H10 120.1 . .
C11 C10 C9 119.7(2) . .
C11 C10 H10 120.1 . .
C12 C11 C10 121.1(2) . .
C12 C11 H11 119.5 . .
C10 C11 H11 119.5 . .
N1 C1 C2 124.3(2) . .
N1 C1 H1 117.9 . .
C2 C1 H1 117.9 . .
C15 C16 C17 114.4(2) . .
C15 C16 H16A 108.7 . .
C15 C16 H16B 108.7 . .
C17 C16 H16A 108.7 . .
C17 C16 H16B 108.7 . .
H16A C16 H16B 107.6 . .

loop_
_geom_bond_atom_site_label_1
_geom_bond_atom_site_label_2
_geom_bond_distance
_geom_bond_site_symmetry_2
O1 C6 1.227(2) .
O2 C13 1.361(2) .
O2 C14 1.427(3) .
N2 H2 0.8600 .
N2 N3 1.387(2) .
N2 C6 1.342(3) .
N3 C7 1.276(3) .
C6 C3 1.498(3) .
C3 C4 1.374(3) .
C3 C2 1.383(3) .
N1 C5 1.326(3) .
N1 C1 1.322(3) .
C8 C13 1.397(3) .
C8 C7 1.462(3) .
C8 C9 1.386(3) .
C13 C12 1.388(3) .
C7 H7 0.9300 .
C4 H4 0.9300 .
C4 C5 1.383(3) .
C14 H14A 0.9700 .
C14 H14B 0.9700 .
C14 C15 1.505(3) .
C18 C18 1.522(4) 3_667
C18 H18A 0.9700 .
C18 H18B 0.9700 .
C18 C17 1.498(3) .
C2 H2A 0.9300 .
C2 C1 1.385(3) .
C9 H9 0.9300 .
C9 C10 1.390(3) .
C15 H15A 0.9700 .
C15 H15B 0.9700 .
C15 C16 1.514(3) .
C12 H12 0.9300 .
C12 C11 1.368(3) .
C5 H5 0.9300 .
C17 H17A 0.9700 .
C17 H17B 0.9700 .
C17 C16 1.523(3) .
C10 H10 0.9300 .
C10 C11 1.371(4) .
C11 H11 0.9300 .
C1 H1 0.9300 .
C16 H16A 0.9700 .
C16 H16B 0.9700 .

loop_
_geom_hbond_atom_site_label_D
_geom_hbond_atom_site_label_H
_geom_hbond_atom_site_label_A
_geom_hbond_distance_DH
_geom_hbond_distance_HA
_geom_hbond_distance_DA
_geom_hbond_angle_DHA
_geom_hbond_site_symmetry_A
N2 H2 O1 0.86 2.06 2.885(3) 161 4_566
C16 H16B O2 0.97 2.45 2.868(4) 105 .

loop_
_geom_torsion_atom_site_label_1
_geom_torsion_atom_site_label_2
_geom_torsion_atom_site_label_3
_geom_torsion_atom_site_label_4
_geom_torsion
_geom_torsion_site_symmetry_1
_geom_torsion_site_symmetry_2
_geom_torsion_site_symmetry_3
_geom_torsion_site_symmetry_4
O1 C6 C3 C4 137.7(2) . . . .
O1 C6 C3 C2 -40.9(3) . . . .
O2 C13 C12 C11 -178.7(2) . . . .
O2 C14 C15 C16 62.1(3) . . . .
N2 N3 C7 C8 179.80(17) . . . .
N2 C6 C3 C4 -42.9(3) . . . .
N2 C6 C3 C2 138.5(2) . . . .
N3 N2 C6 O1 -1.4(3) . . . .
N3 N2 C6 C3 179.29(16) . . . .
C6 N2 N3 C7 175.18(18) . . . .
C6 C3 C4 C5 -178.65(19) . . . .
C6 C3 C2 C1 -179.4(2) . . . .
C3 C4 C5 N1 -1.6(4) . . . .
C3 C2 C1 N1 -2.6(4) . . . .
C8 C13 C12 C11 -0.5(3) . . . .
C8 C9 C10 C11 0.3(4) . . . .
C13 O2 C14 C15 -174.29(18) . . . .
C13 C8 C7 N3 162.08(19) . . . .
C13 C8 C9 C10 -1.0(3) . . . .
C13 C12 C11 C10 -0.2(4) . . . .
C7 C8 C13 O2 0.4(3) . . . .
C7 C8 C13 C12 -177.9(2) . . . .
C7 C8 C9 C10 178.0(2) . . . .
C4 C3 C2 C1 2.0(3) . . . .
C14 O2 C13 C8 169.30(19) . . . .
C14 O2 C13 C12 -12.5(3) . . . .
C14 C15 C16 C17 -166.8(2) . . . .
C18 C18 C17 C16 -176.0(2) 3_667 . . .
C18 C17 C16 C15 -59.3(3) . . . .
C2 C3 C4 C5 -0.1(3) . . . .
C9 C8 C13 O2 179.40(19) . . . .
C9 C8 C13 C12 1.1(3) . . . .
C9 C8 C7 N3 -16.9(3) . . . .
C9 C10 C11 C12 0.3(4) . . . .
C5 N1 C1 C2 1.1(4) . . . .
C1 N1 C5 C4 1.0(4) . . . .
